data_1010711
loop_
_publ_author_name
'Kraus, O'

_publ_section_title
;
Kristallographische und roentgenographische Untersuchungen an einer
neuen Hydratgruppe der 12-Heteropolysaeuren
;
_journal_coden_ASTM ZEKGAX
_journal_name_full
;
Zeitschrift fuer Kristallographie, Kristallgeometrie, Kristallphysik,
Kristallchemie (-144,1977)
;
_journal_page_first 394
_journal_page_last 413
_journal_volume 100
_journal_year 1939
_chemical_formula_structural 'H5 B W12 O40 (H2 O)14'
_chemical_formula_sum 'B H33 O54 W12'
_chemical_name_systematic 'Dodecatungstoboric acid hydrate'
_space_group_IT_number 2
_symmetry_cell_setting triclinic
_symmetry_Int_Tables_number 2
_symmetry_space_group_name_Hall '-P 1'
_symmetry_space_group_name_H-M 'P -1'
_cell_angle_alpha 96.17
_cell_angle_beta 93.72
_cell_angle_gamma 90.98
_cell_formula_units_Z 8
_cell_length_a 20.4
_cell_length_b 19.27
_cell_length_c 22.37
_cell_volume 8721.9
_exptl_crystal_density_meas 4.76
_cod_original_formula_sum 'H33 B O54 W12'
_cod_database_code 1010711

loop_
_symmetry_equiv_pos_as_xyz
x,y,z
-x,-y,-z

loop_
_atom_site_label
_atom_site_fract_x
_atom_site_fract_y
_atom_site_fract_z
? ? ? ?
